data_4517058
loop_
_publ_author_name
'Di Salvo, Florencia'
'Teixidor, Francesc'
'Vi\~nas, Clara'
'Planas, Jos\'e Giner'
'Light, Mark E.'
'Hursthouse, Michael B.'
'Aliaga-Alcalde, N\'uria'

_publ_section_title
;
 Metallosupramolecular Chemistry of Novel Chiral closo-o-Carboranylalcohol
 Pyridine and Quinoline Ligands: Syntheses, Characterization, and
 Properties of Cobalt Complexes
;
_journal_issue 11
_journal_name_full 'Crystal Growth &amp; Design'
_journal_page_first 5720
_journal_paper_doi 10.1021/cg301249a
_journal_volume 12
_journal_year 2012
_chemical_compound_source 'Jose Giner Planas'
_chemical_formula_sum 'C14 H20 B9 Co N2 O3'
_chemical_formula_weight 420.54
_space_group_IT_number 2
_space_group_name_Hall '-P 1'
_space_group_name_H-M_alt 'P -1'
_symmetry_cell_setting triclinic
_symmetry_space_group_name_H-M 'P -1'
_atom_sites_solution_hydrogens geom
_atom_sites_solution_primary direct
_atom_sites_solution_secondary difmap
_audit_creation_method SHELXL-97
_cell_angle_alpha 96.530(7)
_cell_angle_beta 94.002(7)
_cell_angle_gamma 103.836(7)
_cell_formula_units_Z 2
_cell_length_a 9.357(5)
_cell_length_b 9.914(5)
_cell_length_c 10.463(5)
_cell_measurement_reflns_used 2269
_cell_measurement_temperature 100(2)
_cell_measurement_theta_max 27.5
_cell_measurement_theta_min 3.1
_cell_volume 931.6(8)
_computing_cell_refinement
;
CrystalClear-SM Expert 2.0 r7 (Rigaku, 2011)
;
_computing_data_collection
;
CrystalClear-SM Expert 2.0 r7 (Rigaku, 2011)
;
_computing_data_reduction
;
CrystalClear-SM Expert 2.0 r7 (Rigaku, 2011)
;
_computing_molecular_graphics
;
Images generated using CrystalMaker: a crystal and molecular 
structures program for Mac and Windows. CrystalMaker Software Ltd, 
Oxford, England (www.crystalmaker.com)
;
_computing_publication_material 'WINGX (Farrugia, 1998)'
_computing_structure_refinement 'SHELXL-97 (Sheldrick, 2008)'
_computing_structure_solution 'SHELXS-97 (Sheldrick, 1997)'
_diffrn_ambient_temperature 100(2)
_diffrn_detector 'CCD plate'
_diffrn_detector_area_resol_mean 28.5714
_diffrn_detector_type 'Rigaku HG Saturn724+ (2x2 bin mode)'
_diffrn_measured_fraction_theta_full 0.989
_diffrn_measured_fraction_theta_max 0.989
_diffrn_measurement_device 'four-circle \k diffractometer'
_diffrn_measurement_device_type 'Rigaku AFC12 (Right)'
_diffrn_measurement_method 'profile data from \w-scans'
_diffrn_measurement_specimen_support 'MiTeGen MicroMesh'
_diffrn_radiation_collimation 'Confocal mirrors, VHF Varimax '
_diffrn_radiation_type MoK\a
_diffrn_radiation_wavelength 0.71075
_diffrn_reflns_av_R_equivalents 0.0306
_diffrn_reflns_av_sigmaI/netI 0.0512
_diffrn_reflns_limit_h_max 11
_diffrn_reflns_limit_h_min -12
_diffrn_reflns_limit_k_max 12
_diffrn_reflns_limit_k_min -12
_diffrn_reflns_limit_l_max 10
_diffrn_reflns_limit_l_min -13
_diffrn_reflns_number 8895
_diffrn_reflns_theta_full 27.48
_diffrn_reflns_theta_max 27.48
_diffrn_reflns_theta_min 3.09
_diffrn_source 'Rotating Anode'
_diffrn_source_current 55.0
_diffrn_source_power 2.475
_diffrn_source_voltage 45.0
_exptl_absorpt_coefficient_mu 0.940
_exptl_absorpt_correction_T_max 0.8490
_exptl_absorpt_correction_T_min 0.8342
_exptl_absorpt_correction_type multi-scan
_exptl_absorpt_process_details
;
Jacobson, R. (1998). REQAB. Private communication to the 
Rigaku Corporation, Tokyo, Japan.
;
_exptl_crystal_colour Violet
_exptl_crystal_density_diffrn 1.499
_exptl_crystal_density_method 'not measured'
_exptl_crystal_description Oval
_exptl_crystal_F_000 428
_exptl_crystal_size_max 0.20
_exptl_crystal_size_mid 0.20
_exptl_crystal_size_min 0.18
_refine_diff_density_max 1.388
_refine_diff_density_min -0.437
_refine_diff_density_rms 0.083
_refine_ls_extinction_method none
_refine_ls_goodness_of_fit_ref 1.086
_refine_ls_hydrogen_treatment mixed
_refine_ls_matrix_type full
_refine_ls_number_parameters 266
_refine_ls_number_reflns 4226
_refine_ls_number_restraints 0
_refine_ls_restrained_S_all 1.086
_refine_ls_R_factor_all 0.0628
_refine_ls_R_factor_gt 0.0554
_refine_ls_shift/su_max 0.003
_refine_ls_shift/su_mean 0.000
_refine_ls_structure_factor_coef Fsqd
_refine_ls_weighting_details 'calc w=1/[\s^2^(Fo^2^)+(0.0482P)^2^+1.5041P] where P=(Fo^2^+2Fc^2^)/3'
_refine_ls_weighting_scheme calc
_refine_ls_wR_factor_gt 0.1245
_refine_ls_wR_factor_ref 0.1282
_reflns_number_gt 3849
_reflns_number_total 4226
_reflns_threshold_expression >2\s(I)
_cod_data_source_file cg301249a_si_002.cif
_cod_data_source_block 7
_cod_depositor_comments
;
The following automatic conversions were performed:

data item '_symmetry_cell_setting' value 'Triclinic' was changed to
'triclinic' in accordance with the
/home/saulius/struct/COD-crude-data/automatic-downloads/DataCite-retrospective/ACS/depositions/lib/dictionaries/cif_core.dic
dictionary named 'cif_core.dic' version 2.4.2 last updated on
2011-04-26.

Automatic conversion script
Id: cif_fix_values 6909 2019-04-08 15:41:33Z antanas 
;
_cod_original_sg_symbol_H-M P-1
_cod_database_code 4517058

loop_
_symmetry_equiv_pos_as_xyz
'x, y, z'
'-x, -y, -z'

loop_
_atom_site_label
_atom_site_type_symbol
_atom_site_fract_x
_atom_site_fract_y
_atom_site_fract_z
_atom_site_U_iso_or_equiv
_atom_site_adp_type
_atom_site_occupancy
_atom_site_symmetry_multiplicity
_atom_site_calc_flag
_atom_site_refinement_flags
Co3 Co 0.68376(4) 0.48988(4) 0.77767(4) 0.01931(13) Uani 1 1 d .
O1 O 0.2597(2) 0.2263(2) 0.7396(3) 0.0332(6) Uani 1 1 d .
O2 O 0.7334(3) 0.6104(2) 0.9446(2) 0.0274(5) Uani 1 1 d .
O3 O 0.8630(3) 0.8218(2) 1.0392(2) 0.0333(6) Uani 1 1 d .
N1 N 0.5032(3) 0.5667(3) 0.7591(2) 0.0227(5) Uani 1 1 d .
N2 N 0.8048(3) 0.6556(3) 0.7182(3) 0.0239(5) Uani 1 1 d .
C1 C 0.5313(3) 0.3006(3) 0.7564(3) 0.0269(7) Uani 1 1 d .
C2 C 0.6575(4) 0.3204(3) 0.8779(3) 0.0305(7) Uani 1 1 d .
H2 H 0.6384 0.3577 0.9788 0.037 Uiso 1 1 calc R
C3 C 0.3868(3) 0.3322(3) 0.7970(3) 0.0300(7) Uani 1 1 d .
H3 H 0.3890 0.3367 0.8931 0.036 Uiso 1 1 calc R
C4 C 0.3738(3) 0.4733(3) 0.7603(3) 0.0262(7) Uani 1 1 d .
C5 C 0.2392(4) 0.5092(4) 0.7518(3) 0.0317(7) Uani 1 1 d .
H5 H 0.1490 0.4402 0.7514 0.038 Uiso 1 1 calc R
C6 C 0.2389(4) 0.6465(4) 0.7438(4) 0.0371(8) Uani 1 1 d .
H6 H 0.1487 0.6746 0.7384 0.045 Uiso 1 1 calc R
C7 C 0.3738(4) 0.7432(4) 0.7438(4) 0.0427(9) Uani 1 1 d .
H7 H 0.3770 0.8389 0.7383 0.051 Uiso 1 1 calc R
C8 C 0.5016(4) 0.6997(3) 0.7518(4) 0.0364(8) Uani 1 1 d .
H8 H 0.5931 0.7669 0.7523 0.044 Uiso 1 1 calc R
C9 C 0.8227(3) 0.7306(3) 0.9451(3) 0.0263(7) Uani 1 1 d .
C10 C 0.8712(3) 0.7589(3) 0.8151(3) 0.0237(6) Uani 1 1 d .
C11 C 0.9675(3) 0.8813(3) 0.7926(4) 0.0291(7) Uani 1 1 d .
H11 H 1.0136 0.9521 0.8621 0.035 Uiso 1 1 calc R
C12 C 0.9952(4) 0.8980(3) 0.6662(4) 0.0352(8) Uani 1 1 d .
H12 H 1.0641 0.9792 0.6482 0.042 Uiso 1 1 calc R
C13 C 0.9223(4) 0.7963(3) 0.5670(4) 0.0355(8) Uani 1 1 d .
H13 H 0.9369 0.8086 0.4797 0.043 Uiso 1 1 calc R
C14 C 0.8274(4) 0.6758(3) 0.5959(3) 0.0292(7) Uani 1 1 d .
H14 H 0.7771 0.6056 0.5273 0.035 Uiso 1 1 calc R
B4 B 0.6137(4) 0.3359(3) 0.6182(3) 0.0229(7) Uani 1 1 d .
H4 H 0.5671 0.3796 0.5352 0.027 Uiso 1 1 calc R
B5 B 0.5344(4) 0.1604(4) 0.6489(4) 0.0290(8) Uani 1 1 d .
H5A H 0.4352 0.0922 0.5871 0.035 Uiso 1 1 calc R
B6 B 0.5586(4) 0.1546(4) 0.8181(4) 0.0323(9) Uani 1 1 d .
H6A H 0.4762 0.0847 0.8696 0.039 Uiso 1 1 calc R
B7 B 0.8324(4) 0.3715(4) 0.8341(4) 0.0305(8) Uani 1 1 d .
H7A H 0.9317 0.4395 0.8960 0.037 Uiso 1 1 calc R
B8 B 0.8081(4) 0.3740(4) 0.6652(4) 0.0271(8) Uani 1 1 d .
H8A H 0.8924 0.4414 0.6132 0.033 Uiso 1 1 calc R
B9 B 0.7111(4) 0.2020(4) 0.5930(4) 0.0281(8) Uani 1 1 d .
H9 H 0.7300 0.1596 0.4934 0.034 Uiso 1 1 calc R
B10 B 0.6769(4) 0.0927(4) 0.7157(4) 0.0263(7) Uani 1 1 d .
H10 H 0.6731 -0.0218 0.6979 0.032 Uiso 1 1 calc R
B11 B 0.7520(5) 0.1961(4) 0.8647(4) 0.0339(9) Uani 1 1 d .
H11A H 0.7980 0.1521 0.9477 0.041 Uiso 1 1 calc R
B12 B 0.8447(4) 0.2234(4) 0.7264(4) 0.0321(9) Uani 1 1 d .
H12A H 0.9527 0.1950 0.7163 0.039 Uiso 1 1 calc R
H01 H 0.210(5) 0.205(5) 0.803(5) 0.060(15) Uiso 1 1 d .

loop_
_atom_site_aniso_label
_atom_site_aniso_U_11
_atom_site_aniso_U_22
_atom_site_aniso_U_33
_atom_site_aniso_U_23
_atom_site_aniso_U_13
_atom_site_aniso_U_12
Co3 0.0229(2) 0.0127(2) 0.0191(2) -0.00025(14) 0.00449(15) -0.00146(14)
O1 0.0205(11) 0.0244(12) 0.0511(16) -0.0003(11) 0.0132(11) -0.0018(9)
O2 0.0368(12) 0.0193(11) 0.0203(11) -0.0033(9) 0.0040(9) -0.0018(9)
O3 0.0349(13) 0.0248(12) 0.0328(13) -0.0097(10) -0.0027(10) 0.0012(10)
N1 0.0297(13) 0.0167(12) 0.0202(13) 0.0009(10) 0.0051(10) 0.0029(10)
N2 0.0271(13) 0.0154(12) 0.0267(14) -0.0001(10) 0.0097(11) -0.0001(10)
C1 0.0187(14) 0.0144(13) 0.045(2) -0.0026(13) 0.0110(13) 0.0001(11)
C2 0.0449(19) 0.0196(15) 0.0255(17) 0.0045(13) 0.0094(14) 0.0025(13)
C3 0.0242(15) 0.0294(17) 0.0345(19) 0.0018(14) 0.0079(13) 0.0025(13)
C4 0.0269(15) 0.0220(15) 0.0301(17) 0.0013(13) 0.0136(13) 0.0048(12)
C5 0.0294(16) 0.0300(17) 0.0358(19) 0.0019(14) 0.0097(14) 0.0073(13)
C6 0.0345(18) 0.0341(19) 0.046(2) 0.0048(16) -0.0021(16) 0.0165(15)
C7 0.049(2) 0.0218(17) 0.056(3) 0.0029(16) -0.0096(19) 0.0131(15)
C8 0.0371(19) 0.0188(16) 0.051(2) 0.0029(15) -0.0055(16) 0.0059(13)
C9 0.0258(15) 0.0187(14) 0.0307(17) -0.0042(13) 0.0009(13) 0.0023(12)
C10 0.0208(14) 0.0153(14) 0.0327(17) -0.0004(12) 0.0050(12) 0.0011(11)
C11 0.0214(14) 0.0171(14) 0.048(2) 0.0009(14) 0.0070(14) 0.0038(11)
C12 0.0302(17) 0.0168(15) 0.063(3) 0.0140(16) 0.0220(16) 0.0062(13)
C13 0.051(2) 0.0223(16) 0.041(2) 0.0139(15) 0.0268(17) 0.0135(15)
C14 0.0409(18) 0.0214(15) 0.0256(17) 0.0052(13) 0.0149(14) 0.0040(13)
B4 0.0298(17) 0.0175(15) 0.0200(17) -0.0039(13) 0.0013(13) 0.0062(13)
B5 0.0288(18) 0.0164(16) 0.037(2) -0.0065(15) 0.0010(15) 0.0026(13)
B6 0.035(2) 0.0171(16) 0.044(2) 0.0029(16) 0.0196(17) 0.0019(14)
B7 0.0307(18) 0.0221(18) 0.035(2) 0.0047(15) -0.0050(16) 0.0023(14)
B8 0.0223(16) 0.0199(16) 0.041(2) 0.0059(15) 0.0119(15) 0.0054(13)
B9 0.0355(19) 0.0204(17) 0.032(2) 0.0044(14) 0.0143(16) 0.0097(14)
B10 0.0246(16) 0.0180(16) 0.035(2) 0.0035(14) 0.0055(14) 0.0027(13)
B11 0.044(2) 0.0252(19) 0.031(2) 0.0065(16) 0.0013(17) 0.0050(16)
B12 0.0268(18) 0.0207(17) 0.049(2) 0.0061(16) 0.0041(16) 0.0056(14)

loop_
_atom_type_symbol
_atom_type_description
_atom_type_scat_dispersion_real
_atom_type_scat_dispersion_imag
_atom_type_scat_source
C C 0.0033 0.0016 'International Tables Vol C Tables 4.2.6.8 and 6.1.1.4'
H H 0.0000 0.0000 'International Tables Vol C Tables 4.2.6.8 and 6.1.1.4'
B B 0.0013 0.0007 'International Tables Vol C Tables 4.2.6.8 and 6.1.1.4'
N N 0.0061 0.0033 'International Tables Vol C Tables 4.2.6.8 and 6.1.1.4'
O O 0.0106 0.0060 'International Tables Vol C Tables 4.2.6.8 and 6.1.1.4'
Co Co 0.3494 0.9721 'International Tables Vol C Tables 4.2.6.8 and 6.1.1.4'

loop_
_geom_angle_atom_site_label_1
_geom_angle_atom_site_label_2
_geom_angle_atom_site_label_3
_geom_angle
N2 Co3 O2 81.93(11)
N2 Co3 N1 90.75(11)
O2 Co3 N1 86.06(10)
N2 Co3 C1 155.27(13)
O2 Co3 C1 121.46(12)
N1 Co3 C1 83.61(12)
N2 Co3 C2 152.19(13)
O2 Co3 C2 87.82(12)
N1 Co3 C2 114.35(13)
C1 Co3 C2 46.98(14)
N2 Co3 B4 107.68(13)
O2 Co3 B4 170.35(12)
N1 Co3 B4 94.41(12)
C1 Co3 B4 49.18(14)
C2 Co3 B4 83.20(14)
N2 Co3 B7 105.84(14)
O2 Co3 B7 90.40(13)
N1 Co3 B7 162.39(13)
C1 Co3 B7 83.55(14)
C2 Co3 B7 48.19(15)
B4 Co3 B7 86.26(15)
N2 Co3 B8 85.91(13)
O2 Co3 B8 132.03(13)
N1 Co3 B8 140.51(13)
C1 Co3 B8 83.34(13)
C2 Co3 B8 81.91(14)
B4 Co3 B8 50.09(14)
B7 Co3 B8 49.10(16)
C9 O2 Co3 116.3(2)
C8 N1 C4 118.1(3)
C8 N1 Co3 126.7(2)
C4 N1 Co3 115.2(2)
C14 N2 C10 118.8(3)
C14 N2 Co3 127.4(2)
C10 N2 Co3 113.8(2)
C3 C1 C2 113.2(3)
C3 C1 B5 122.7(3)
C2 C1 B5 110.3(2)
C3 C1 B6 110.2(3)
C2 C1 B6 61.1(2)
B5 C1 B6 62.8(2)
C3 C1 B4 127.8(3)
C2 C1 B4 110.0(2)
B5 C1 B4 63.5(2)
B6 C1 B4 115.5(2)
C3 C1 Co3 106.0(2)
C2 C1 Co3 66.79(15)
B5 C1 Co3 124.6(2)
B6 C1 Co3 124.7(2)
B4 C1 Co3 66.48(15)
C1 C2 B11 112.5(3)
C1 C2 B7 112.4(3)
B11 C2 B7 64.1(2)
C1 C2 B6 61.8(2)
B11 C2 B6 63.4(2)
B7 C2 B6 116.9(3)
C1 C2 Co3 66.23(16)
B11 C2 Co3 126.4(2)
B7 C2 Co3 67.82(17)
B6 C2 Co3 124.8(2)
O1 C3 C4 109.1(3)
O1 C3 C1 112.1(3)
C4 C3 C1 110.4(3)
N1 C4 C5 122.6(3)
N1 C4 C3 114.6(3)
C5 C4 C3 121.8(3)
C6 C5 C4 118.7(3)
C5 C6 C7 118.4(3)
C8 C7 C6 119.5(3)
N1 C8 C7 122.6(3)
O3 C9 O2 125.7(3)
O3 C9 C10 120.1(3)
O2 C9 C10 114.1(3)
N2 C10 C11 122.2(3)
N2 C10 C9 113.5(3)
C11 C10 C9 124.2(3)
C10 C11 C12 118.3(3)
C13 C12 C11 119.6(3)
C12 C13 C14 119.3(3)
N2 C14 C13 121.7(3)
C1 B4 B8 105.1(2)
C1 B4 B9 102.9(2)
B8 B4 B9 59.8(2)
C1 B4 B5 57.57(19)
B8 B4 B5 107.3(2)
B9 B4 B5 59.0(2)
C1 B4 Co3 64.34(15)
B8 B4 Co3 66.67(16)
B9 B4 Co3 118.8(2)
B5 B4 Co3 117.3(2)
C1 B5 B9 105.0(2)
C1 B5 B10 104.8(3)
B9 B5 B10 60.2(2)
C1 B5 B6 59.2(2)
B9 B5 B6 108.0(3)
B10 B5 B6 59.5(2)
C1 B5 B4 58.89(19)
B9 B5 B4 60.3(2)
B10 B5 B4 108.5(3)
B6 B5 B4 108.7(2)
C2 B6 C1 57.1(2)
C2 B6 B10 103.3(3)
C1 B6 B10 104.2(3)
C2 B6 B11 57.6(2)
C1 B6 B11 104.1(3)
B10 B6 B11 59.9(2)
C2 B6 B5 103.3(3)
C1 B6 B5 58.0(2)
B10 B6 B5 59.9(2)
B11 B6 B5 107.3(3)
C2 B7 B8 104.7(3)
C2 B7 B12 102.2(3)
B8 B7 B12 60.4(2)
C2 B7 B11 57.2(2)
B8 B7 B11 107.7(3)
B12 B7 B11 58.7(2)
C2 B7 Co3 63.99(17)
B8 B7 Co3 66.13(17)
B12 B7 Co3 118.4(2)
B11 B7 Co3 116.7(2)
B7 B8 B9 107.5(3)
B7 B8 B12 60.0(2)
B9 B8 B12 59.3(2)
B7 B8 B4 107.6(3)
B9 B8 B4 60.1(2)
B12 B8 B4 107.4(2)
B7 B8 Co3 64.77(18)
B9 B8 Co3 116.1(2)
B12 B8 Co3 116.9(2)
B4 B8 Co3 63.24(15)
B5 B9 B12 108.1(3)
B5 B9 B10 60.0(2)
B12 B9 B10 60.0(2)
B5 B9 B8 109.0(2)
B12 B9 B8 60.4(2)
B10 B9 B8 108.9(3)
B5 B9 B4 60.8(2)
B12 B9 B4 108.3(3)
B10 B9 B4 108.7(3)
B8 B9 B4 60.1(2)
B6 B10 B11 60.6(2)
B6 B10 B5 60.6(2)
B11 B10 B5 108.4(3)
B6 B10 B12 108.4(3)
B11 B10 B12 59.4(2)
B5 B10 B12 107.9(3)
B6 B10 B9 108.5(3)
B11 B10 B9 107.5(3)
B5 B10 B9 59.8(2)
B12 B10 B9 59.9(2)
C2 B11 B12 104.4(3)
C2 B11 B10 104.1(3)
B12 B11 B10 60.4(2)
C2 B11 B6 59.0(2)
B12 B11 B6 108.3(3)
B10 B11 B6 59.5(2)
C2 B11 B7 58.6(2)
B12 B11 B7 60.1(2)
B10 B11 B7 108.4(3)
B6 B11 B7 108.8(3)
B11 B12 B9 108.3(3)
B11 B12 B10 60.2(2)
B9 B12 B10 60.1(2)
B11 B12 B7 61.2(2)
B9 B12 B7 107.8(3)
B10 B12 B7 109.1(3)
B11 B12 B8 108.9(3)
B9 B12 B8 60.2(2)
B10 B12 B8 108.8(3)
B7 B12 B8 59.5(2)

loop_
_geom_bond_atom_site_label_1
_geom_bond_atom_site_label_2
_geom_bond_distance
Co3 N2 1.952(3)
Co3 O2 1.959(2)
Co3 N1 2.018(3)
Co3 C1 2.046(3)
Co3 C2 2.055(3)
Co3 B4 2.081(3)
Co3 B7 2.117(4)
Co3 B8 2.140(4)
O1 C3 1.428(4)
O2 C9 1.281(4)
O3 C9 1.230(4)
N1 C8 1.333(4)
N1 C4 1.339(4)
N2 C14 1.341(4)
N2 C10 1.354(4)
C1 C3 1.535(4)
C1 C2 1.635(5)
C1 B5 1.693(5)
C1 B6 1.715(5)
C1 B4 1.718(5)
C2 B11 1.679(5)
C2 B7 1.704(5)
C2 B6 1.705(5)
C3 C4 1.522(5)
C4 C5 1.389(5)
C5 C6 1.373(5)
C6 C7 1.391(5)
C7 C8 1.365(5)
C9 C10 1.499(5)
C10 C11 1.382(4)
C11 C12 1.386(5)
C12 C13 1.376(5)
C13 C14 1.385(4)
B4 B8 1.788(5)
B4 B9 1.788(5)
B4 B5 1.796(5)
B5 B9 1.764(5)
B5 B10 1.766(5)
B5 B6 1.777(6)
B6 B10 1.758(5)
B6 B11 1.777(6)
B7 B8 1.769(6)
B7 B12 1.778(6)
B7 B11 1.797(5)
B8 B9 1.782(5)
B8 B12 1.786(5)
B9 B12 1.766(6)
B9 B10 1.770(5)
B10 B11 1.765(6)
B10 B12 1.768(5)
B11 B12 1.752(6)

loop_
_geom_hbond_atom_site_label_D
_geom_hbond_atom_site_label_H
_geom_hbond_atom_site_label_A
_geom_hbond_distance_DH
_geom_hbond_distance_HA
_geom_hbond_distance_DA
_geom_hbond_angle_DHA
_geom_hbond_site_symmetry_A
O1 H01 O3 0.86(5) 1.85(5) 2.695(4) 168(5) 2_667
